data_7156540
loop_
_publ_author_name
'Chandrasekhar, Attoor'
'Ramkumar, Venkatachalam'
'Sankararaman, Sethuraman'

_publ_section_title
;
 Palladium catalyzed carbonylative annulation of the C(sp<sup>2</sup>)-H
 bond of N,1-diaryl-1H-tetrazol-5-amines and
 N,4-diaryl-4H-triazol-3-amines to quinazolinones.
;
_journal_issue 44
_journal_name_full 'Organic &amp; biomolecular chemistry'
_journal_page_first 8629
_journal_page_last 8638
_journal_paper_doi 10.1039/c8ob02516a
_journal_volume 16
_journal_year 2018
_chemical_formula_moiety 'C15 H10 F N5 O'
_chemical_formula_sum 'C15 H10 F N5 O'
_chemical_formula_weight 295.28
_space_group_crystal_system triclinic
_space_group_IT_number 2
_space_group_name_Hall '-P 1'
_space_group_name_H-M_alt 'P -1'
_symmetry_space_group_name_Hall '-P 1'
_symmetry_space_group_name_H-M 'P -1'
_atom_sites_solution_hydrogens geom
_audit_creation_method SHELXL-2014/7
_audit_update_record
;
2018-04-03 deposited with the CCDC.
2018-10-25 downloaded from the CCDC.
;
_cell_angle_alpha 77.8244(14)
_cell_angle_beta 77.638(2)
_cell_angle_gamma 85.281(2)
_cell_formula_units_Z 2
_cell_length_a 6.7614(3)
_cell_length_b 8.5686(4)
_cell_length_c 11.9894(4)
_cell_measurement_reflns_used 2931
_cell_measurement_temperature 296(2)
_cell_measurement_theta_max 25.62
_cell_measurement_theta_min 2.71
_cell_volume 662.75(5)
_computing_cell_refinement 'Bruker SAINT'
_computing_data_collection 'Bruker APEX2'
_computing_data_reduction 'Bruker SAINT'
_computing_molecular_graphics 'Bruker SHELXTL'
_computing_publication_material 'Bruker SHELXTL'
_computing_structure_refinement 'SHELXL-2014/7 (Sheldrick, 2014)'
_computing_structure_solution 'SHELXS-97 (Sheldrick 2008)'
_diffrn_ambient_temperature 296(2)
_diffrn_measured_fraction_theta_full 0.978
_diffrn_measured_fraction_theta_max 0.978
_diffrn_measurement_device_type 'Bruker APEX-II CCD'
_diffrn_measurement_method '\f and \w scans'
_diffrn_radiation_type MoK\a
_diffrn_radiation_wavelength 0.71073
_diffrn_reflns_av_R_equivalents 0.0227
_diffrn_reflns_av_unetI/netI 0.0253
_diffrn_reflns_Laue_measured_fraction_full 0.978
_diffrn_reflns_Laue_measured_fraction_max 0.978
_diffrn_reflns_limit_h_max 8
_diffrn_reflns_limit_h_min -8
_diffrn_reflns_limit_k_max 9
_diffrn_reflns_limit_k_min -10
_diffrn_reflns_limit_l_max 14
_diffrn_reflns_limit_l_min -14
_diffrn_reflns_number 9042
_diffrn_reflns_point_group_measured_fraction_full 0.978
_diffrn_reflns_point_group_measured_fraction_max 0.978
_diffrn_reflns_theta_full 24.993
_diffrn_reflns_theta_max 24.993
_diffrn_reflns_theta_min 1.774
_exptl_absorpt_coefficient_mu 0.109
_exptl_absorpt_correction_T_max 0.989
_exptl_absorpt_correction_T_min 0.973
_exptl_absorpt_correction_type multi-scan
_exptl_absorpt_process_details 'SADABS V2014/5(Bruker AXS.Inc)'
_exptl_crystal_colour yellow
_exptl_crystal_density_diffrn 1.480
_exptl_crystal_description REctangular
_exptl_crystal_F_000 304
_exptl_crystal_size_max 0.250
_exptl_crystal_size_mid 0.220
_exptl_crystal_size_min 0.100
_refine_diff_density_max 0.127
_refine_diff_density_min -0.188
_refine_diff_density_rms 0.036
_refine_ls_extinction_method none
_refine_ls_goodness_of_fit_ref 1.049
_refine_ls_hydrogen_treatment constr
_refine_ls_matrix_type full
_refine_ls_number_parameters 200
_refine_ls_number_reflns 2276
_refine_ls_number_restraints 0
_refine_ls_restrained_S_all 1.049
_refine_ls_R_factor_all 0.0557
_refine_ls_R_factor_gt 0.0373
_refine_ls_shift/su_max 0.001
_refine_ls_shift/su_mean 0.000
_refine_ls_structure_factor_coef Fsqd
_refine_ls_weighting_details 'w=1/[\s^2^(Fo^2^)+(0.0467P)^2^+0.1295P] where P=(Fo^2^+2Fc^2^)/3'
_refine_ls_weighting_scheme calc
_refine_ls_wR_factor_gt 0.0873
_refine_ls_wR_factor_ref 0.1018
_reflns_Friedel_coverage 0.000
_reflns_number_gt 1697
_reflns_number_total 2276
_reflns_threshold_expression 'I > 2\s(I)'
_cod_data_source_file c8ob02516a2.cif
_cod_data_source_block 1075
_cod_depositor_comments 'Adding full bibliography for 7156537--7156540.cif.'
_cod_database_code 7156540
_shelx_shelxl_version_number 2014/7
_shelx_space_group_comment
; 
The symmetry employed for this shelxl refinement is uniquely defined 
by the following loop, which should always be used as a source of 
symmetry information in preference to the above space-group names. 
They are only intended as comments. 
;
_shelx_estimated_absorpt_t_min 0.973
_shelx_estimated_absorpt_t_max 0.989

loop_
_space_group_symop_operation_xyz
'x, y, z'
'-x, -y, -z'

loop_
_atom_site_label
_atom_site_type_symbol
_atom_site_fract_x
_atom_site_fract_y
_atom_site_fract_z
_atom_site_U_iso_or_equiv
_atom_site_adp_type
_atom_site_occupancy
_atom_site_site_symmetry_order
_atom_site_calc_flag
_atom_site_refinement_flags_posn
_atom_site_refinement_flags_adp
C1 C 0.2112(2) 0.25318(19) 1.06634(13) 0.0352(4) Uani 1 1 d . .
C2 C 0.1482(3) 0.2945(2) 1.17617(14) 0.0434(4) Uani 1 1 d . .
H2 H 0.1093 0.2164 1.2425 0.052 Uiso 1 1 calc R U
C3 C 0.1451(3) 0.4499(2) 1.18349(14) 0.0430(4) Uani 1 1 d . .
C4 C 0.2015(2) 0.5713(2) 1.08738(14) 0.0402(4) Uani 1 1 d . .
H4 H 0.1978 0.6770 1.0958 0.048 Uiso 1 1 calc R U
C5 C 0.2625(2) 0.53215(19) 0.98018(14) 0.0377(4) Uani 1 1 d . .
H5 H 0.3004 0.6125 0.9151 0.045 Uiso 1 1 calc R U
C6 C 0.2692(2) 0.37328(19) 0.96626(13) 0.0325(4) Uani 1 1 d . .
C7 C 0.3345(2) 0.19536(19) 0.85023(13) 0.0344(4) Uani 1 1 d . .
C8 C 0.2167(2) 0.0865(2) 1.05785(14) 0.0409(4) Uani 1 1 d . .
C9 C 0.4668(3) 0.1934(2) 0.63766(14) 0.0398(4) Uani 1 1 d . .
C10 C 0.6421(3) 0.2764(2) 0.61589(15) 0.0496(5) Uani 1 1 d . .
H10 H 0.7060 0.2812 0.6764 0.060 Uiso 1 1 calc R U
C11 C 0.7211(3) 0.3520(2) 0.50397(17) 0.0593(5) Uani 1 1 d . .
H11 H 0.8383 0.4092 0.4883 0.071 Uiso 1 1 calc R U
C12 C 0.6260(3) 0.3426(2) 0.41546(17) 0.0621(6) Uani 1 1 d . .
H12 H 0.6789 0.3936 0.3396 0.075 Uiso 1 1 calc R U
C13 C 0.4527(3) 0.2581(3) 0.43854(16) 0.0606(6) Uani 1 1 d . .
H13 H 0.3917 0.2518 0.3772 0.073 Uiso 1 1 calc R U
C14 C 0.3654(3) 0.1815(2) 0.55093(15) 0.0467(5) Uani 1 1 d . .
C15 C 0.1741(3) 0.0926(3) 0.5753(2) 0.0715(6) Uani 1 1 d . .
H15A H 0.2061 -0.0201 0.5862 0.107 Uiso 1 1 calc R U
H15B H 0.1068 0.1246 0.5107 0.107 Uiso 1 1 calc R U
H15C H 0.0867 0.1164 0.6445 0.107 Uiso 1 1 calc R U
F1 F 0.08444(17) 0.49172(14) 1.28929(9) 0.0649(4) Uani 1 1 d . .
N1 N 0.3330(2) 0.34384(16) 0.85437(11) 0.0372(3) Uani 1 1 d . .
N2 N 0.3868(2) 0.12122(16) 0.75685(11) 0.0410(4) Uani 1 1 d . .
N3 N 0.3682(2) -0.03936(17) 0.79289(13) 0.0515(4) Uani 1 1 d . .
N4 N 0.3048(2) -0.07290(17) 0.90295(13) 0.0512(4) Uani 1 1 d . .
N5 N 0.2818(2) 0.06988(15) 0.94166(11) 0.0391(3) Uani 1 1 d . .
O1 O 0.1750(2) -0.02976(15) 1.13563(10) 0.0606(4) Uani 1 1 d . .

loop_
_atom_site_aniso_label
_atom_site_aniso_U_11
_atom_site_aniso_U_22
_atom_site_aniso_U_33
_atom_site_aniso_U_23
_atom_site_aniso_U_13
_atom_site_aniso_U_12
C1 0.0364(9) 0.0327(10) 0.0360(9) -0.0038(7) -0.0087(7) -0.0028(7)
C2 0.0490(10) 0.0415(11) 0.0379(9) -0.0015(8) -0.0089(8) -0.0080(8)
C3 0.0439(10) 0.0502(12) 0.0375(9) -0.0157(8) -0.0058(8) -0.0054(8)
C4 0.0386(9) 0.0346(10) 0.0499(10) -0.0133(8) -0.0084(8) -0.0036(7)
C5 0.0381(9) 0.0305(9) 0.0432(9) -0.0048(7) -0.0073(7) -0.0036(7)
C6 0.0308(8) 0.0300(9) 0.0369(9) -0.0058(7) -0.0074(7) -0.0028(6)
C7 0.0382(9) 0.0280(9) 0.0358(8) -0.0039(7) -0.0062(7) -0.0034(7)
C8 0.0482(10) 0.0338(10) 0.0384(9) -0.0005(7) -0.0090(8) -0.0050(7)
C9 0.0496(10) 0.0320(10) 0.0366(9) -0.0096(7) -0.0051(8) 0.0025(7)
C10 0.0580(12) 0.0468(12) 0.0444(10) -0.0115(8) -0.0065(9) -0.0076(9)
C11 0.0649(13) 0.0520(13) 0.0541(12) -0.0096(10) 0.0050(10) -0.0109(10)
C12 0.0808(15) 0.0528(14) 0.0423(11) -0.0034(9) 0.0020(10) 0.0044(11)
C13 0.0788(15) 0.0618(14) 0.0443(11) -0.0145(10) -0.0221(10) 0.0155(11)
C14 0.0529(11) 0.0424(11) 0.0485(10) -0.0162(8) -0.0149(9) 0.0078(8)
C15 0.0623(13) 0.0765(17) 0.0849(16) -0.0222(13) -0.0288(12) -0.0036(11)
F1 0.0833(8) 0.0686(8) 0.0449(6) -0.0243(6) -0.0002(5) -0.0156(6)
N1 0.0451(8) 0.0280(8) 0.0362(8) -0.0038(6) -0.0055(6) -0.0031(6)
N2 0.0550(9) 0.0285(8) 0.0386(8) -0.0073(6) -0.0062(7) -0.0032(6)
N3 0.0721(11) 0.0303(9) 0.0505(9) -0.0080(7) -0.0080(8) -0.0046(7)
N4 0.0735(11) 0.0280(9) 0.0501(9) -0.0075(7) -0.0079(8) -0.0040(7)
N5 0.0514(9) 0.0244(8) 0.0400(8) -0.0037(6) -0.0074(6) -0.0037(6)
O1 0.0949(10) 0.0335(8) 0.0451(7) 0.0050(6) -0.0058(7) -0.0092(7)

loop_
_atom_type_symbol
_atom_type_description
_atom_type_scat_dispersion_real
_atom_type_scat_dispersion_imag
_atom_type_scat_source
C C 0.0033 0.0016 'International Tables Vol C Tables 4.2.6.8 and 6.1.1.4'
H H 0.0000 0.0000 'International Tables Vol C Tables 4.2.6.8 and 6.1.1.4'
N N 0.0061 0.0033 'International Tables Vol C Tables 4.2.6.8 and 6.1.1.4'
O O 0.0106 0.0060 'International Tables Vol C Tables 4.2.6.8 and 6.1.1.4'
F F 0.0171 0.0103 'International Tables Vol C Tables 4.2.6.8 and 6.1.1.4'

loop_
_geom_angle_atom_site_label_1
_geom_angle_atom_site_label_2
_geom_angle_atom_site_label_3
_geom_angle
C2 C1 C6 119.98(15)
C2 C1 C8 119.04(14)
C6 C1 C8 120.98(15)
C3 C2 C1 118.69(15)
C3 C2 H2 120.7
C1 C2 H2 120.7
C2 C3 F1 119.36(15)
C2 C3 C4 123.09(16)
F1 C3 C4 117.56(16)
C5 C4 C3 118.58(16)
C5 C4 H4 120.7
C3 C4 H4 120.7
C4 C5 C6 121.33(15)
C4 C5 H5 119.3
C6 C5 H5 119.3
N1 C6 C5 117.66(13)
N1 C6 C1 124.01(15)
C5 C6 C1 118.33(15)
N1 C7 N2 130.07(14)
N1 C7 N5 127.41(14)
N2 C7 N5 102.52(13)
O1 C8 N5 120.94(16)
O1 C8 C1 128.58(16)
N5 C8 C1 110.47(13)
C10 C9 C14 122.88(16)
C10 C9 N2 117.10(15)
C14 C9 N2 119.99(15)
C11 C10 C9 119.40(17)
C11 C10 H10 120.3
C9 C10 H10 120.3
C12 C11 C10 119.60(19)
C12 C11 H11 120.2
C10 C11 H11 120.2
C11 C12 C13 120.22(18)
C11 C12 H12 119.9
C13 C12 H12 119.9
C12 C13 C14 122.20(18)
C12 C13 H13 118.9
C14 C13 H13 118.9
C9 C14 C13 115.69(17)
C9 C14 C15 122.64(17)
C13 C14 C15 121.68(17)
C14 C15 H15A 109.5
C14 C15 H15B 109.5
H15A C15 H15B 109.5
C14 C15 H15C 109.5
H15A C15 H15C 109.5
H15B C15 H15C 109.5
C7 N1 C6 113.21(13)
N3 N2 C7 110.18(13)
N3 N2 C9 122.27(14)
C7 N2 C9 127.37(14)
N4 N3 N2 109.77(14)
N3 N4 N5 106.94(13)
C7 N5 N4 110.59(13)
C7 N5 C8 123.91(14)
N4 N5 C8 125.49(13)

loop_
_geom_bond_atom_site_label_1
_geom_bond_atom_site_label_2
_geom_bond_distance
C1 C2 1.404(2)
C1 C6 1.413(2)
C1 C8 1.450(2)
C2 C3 1.351(2)
C2 H2 0.9300
C3 F1 1.3603(19)
C3 C4 1.388(2)
C4 C5 1.366(2)
C4 H4 0.9300
C5 C6 1.402(2)
C5 H5 0.9300
C6 N1 1.3879(19)
C7 N1 1.283(2)
C7 N2 1.369(2)
C7 N5 1.3723(19)
C8 O1 1.2177(19)
C8 N5 1.402(2)
C9 C10 1.381(2)
C9 C14 1.387(2)
C9 N2 1.438(2)
C10 C11 1.374(2)
C10 H10 0.9300
C11 C12 1.372(3)
C11 H11 0.9300
C12 C13 1.375(3)
C12 H12 0.9300
C13 C14 1.395(3)
C13 H13 0.9300
C14 C15 1.498(3)
C15 H15A 0.9600
C15 H15B 0.9600
C15 H15C 0.9600
N2 N3 1.3601(19)
N3 N4 1.275(2)
N4 N5 1.3833(19)

loop_
_geom_torsion_atom_site_label_1
_geom_torsion_atom_site_label_2
_geom_torsion_atom_site_label_3
_geom_torsion_atom_site_label_4
_geom_torsion
C6 C1 C2 C3 -0.2(2)
C8 C1 C2 C3 179.46(15)
C1 C2 C3 F1 180.00(14)
C1 C2 C3 C4 0.0(3)
C2 C3 C4 C5 0.2(2)
F1 C3 C4 C5 -179.84(14)
C3 C4 C5 C6 -0.1(2)
C4 C5 C6 N1 180.00(14)
C4 C5 C6 C1 -0.1(2)
C2 C1 C6 N1 -179.84(14)
C8 C1 C6 N1 0.5(2)
C2 C1 C6 C5 0.2(2)
C8 C1 C6 C5 -179.42(14)
C2 C1 C8 O1 -1.0(3)
C6 C1 C8 O1 178.67(17)
C2 C1 C8 N5 179.57(14)
C6 C1 C8 N5 -0.8(2)
C14 C9 C10 C11 0.4(3)
N2 C9 C10 C11 -177.90(16)
C9 C10 C11 C12 -0.6(3)
C10 C11 C12 C13 0.0(3)
C11 C12 C13 C14 1.0(3)
C10 C9 C14 C13 0.5(3)
N2 C9 C14 C13 178.74(15)
C10 C9 C14 C15 -179.35(18)
N2 C9 C14 C15 -1.1(3)
C12 C13 C14 C9 -1.2(3)
C12 C13 C14 C15 178.68(19)
N2 C7 N1 C6 179.75(15)
N5 C7 N1 C6 -0.1(2)
C5 C6 N1 C7 179.91(14)
C1 C6 N1 C7 0.0(2)
N1 C7 N2 N3 179.18(16)
N5 C7 N2 N3 -0.94(17)
N1 C7 N2 C9 4.1(3)
N5 C7 N2 C9 -175.99(14)
C10 C9 N2 N3 -118.19(18)
C14 C9 N2 N3 63.5(2)
C10 C9 N2 C7 56.3(2)
C14 C9 N2 C7 -122.00(18)
C7 N2 N3 N4 0.92(19)
C9 N2 N3 N4 176.27(14)
N2 N3 N4 N5 -0.46(19)
N1 C7 N5 N4 -179.45(15)
N2 C7 N5 N4 0.66(16)
N1 C7 N5 C8 -0.3(3)
N2 C7 N5 C8 179.83(14)
N3 N4 N5 C7 -0.15(18)
N3 N4 N5 C8 -179.30(15)
O1 C8 N5 C7 -178.81(15)
C1 C8 N5 C7 0.7(2)
O1 C8 N5 N4 0.2(3)
C1 C8 N5 N4 179.74(14)
